data_9006555
loop_
_publ_author_name
'Angel, R. J.'
'McCammon, C. A.'
'Woodland, A. B.'

_publ_section_title
;
 Structure, ordering and cation interactions in Ca-free P2_1/c clinopyroxenes
 Sample: H162
 Note: x coordinate of O2B changed by author, May, 2004
;
_journal_name_full 'Physics and Chemistry of Minerals'
_journal_page_first 249
_journal_page_last 258
_journal_paper_doi 10.1007/s002690050111
_journal_volume 25
_journal_year 1998
_chemical_formula_sum 'Fe0.39 Mg0.61 O3 Si'
_chemical_name_mineral Pigeonite
_space_group_IT_number 14
_symmetry_space_group_name_Hall '-P 2ybc'
_symmetry_space_group_name_H-M 'P 1 21/c 1'
_cell_angle_alpha 90
_cell_angle_beta 108.590
_cell_angle_gamma 90
_cell_length_a 9.6519
_cell_length_b 8.9075
_cell_length_c 5.2004
_cell_formula_units_Z 8
_cell_volume 423.773
_database_code_amcsd 0008137
_exptl_crystal_density_diffrn 3.533
_cod_original_formula_sum '(Mg.61 Fe.39) Si O3'
_cod_database_code 9006555

loop_
_space_group_symop_operation_xyz
x,y,z
x,1/2-y,1/2+z
-x,1/2+y,1/2-z
-x,-y,-z

loop_
_atom_site_aniso_label
_atom_site_aniso_U_11
_atom_site_aniso_U_22
_atom_site_aniso_U_33
_atom_site_aniso_U_12
_atom_site_aniso_U_13
_atom_site_aniso_U_23
MgM1 0.01102 0.01045 0.01539 -0.00413 0.00228 -0.00222
FeM1 0.01102 0.01045 0.01539 -0.00413 0.00228 -0.00222
MgM2 0.01569 0.01809 0.01415 -0.00248 0.00320 -0.00334
FeM2 0.01569 0.01809 0.01415 -0.00248 0.00320 -0.00334
SiA 0.00933 0.01125 0.00997 0.00041 0.00366 -0.00044
SiB 0.00763 0.01005 0.01009 -0.00083 0.00297 -0.00178
O1A 0.01696 0.01527 0.00591 -0.00454 0.00571 -0.00222
O1B 0.00721 0.00965 0.00775 0.00124 -0.00160 -0.00400
O2A 0.01018 0.00884 0.01022 -0.00041 0.00114 0.00334
O2B 0.01272 0.01286 0.01908 -0.00248 0.00343 0.00712
O3A 0.01357 0.01568 0.01022 0.00000 -0.00091 0.00089
O3B 0.01060 0.01206 0.01637 0.00330 0.00594 0.00067

loop_
_atom_site_label
_atom_site_fract_x
_atom_site_fract_y
_atom_site_fract_z
_atom_site_occupancy
_atom_site_U_iso_or_equiv
MgM1 0.25120 0.65390 0.22010 0.77900 0.01279
FeM1 0.25120 0.65390 0.22010 0.22100 0.01279
MgM2 0.25700 0.01530 0.22020 0.44100 0.01621
FeM2 0.25700 0.01530 0.22020 0.55900 0.01621
SiA 0.04310 0.34010 0.28990 1.00000 0.01001
SiB 0.55310 0.83590 0.23540 1.00000 0.00925
O1A 0.86910 0.33760 0.18210 1.00000 0.01229
O1B 0.37500 0.83880 0.12870 1.00000 0.00912
O2A 0.12390 0.49930 0.32830 1.00000 0.01026
O2B 0.63440 0.98190 0.38690 1.00000 0.01532
O3A 0.10470 0.27290 0.60530 1.00000 0.01406
O3B 0.60480 0.70060 0.46250 1.00000 0.01254

loop_
_cod_related_entry_id
_cod_related_entry_database
_cod_related_entry_code
1 AMCSD 0008137
